data_4514098
loop_
_publ_author_name
'Bhadra, Mohitosh'
'Sasmal, Himadri Sekhar'
'Basu, Arghya'
'Midya, Siba P.'
'Kandambeth, Sharath'
'Pachfule, Pradip'
'Balaraman, Ekambaram'
'Banerjee, Rahul'

_publ_contact_author
;
Dr. Rahul Banerjee

Scientist
Physical/Materials Chemistry Division  
National Chemical Laboratory
Dr. Homi Bhaba Road
Pune 411008, India
;
_publ_section_title
;
 Predesigned Metal-Anchored Building Block for In Situ Generation of Pd
 Nanoparticles in Porous Covalent Organic Framework: Application in
 Heterogeneous Tandem Catalysis.
;
_journal_issue 15
_journal_name_full 'ACS applied materials &amp; interfaces'
_journal_page_first 13785
_journal_page_last 13792
_journal_paper_doi 10.1021/acsami.7b02355
_journal_volume 9
_journal_year 2017
_chemical_formula_moiety 'C10 H10 Cl2 N4 Pd'
_chemical_formula_sum 'C10 H10 Cl2 N4 Pd'
_chemical_formula_weight 363.52
_chemical_name_common Bpy-PdCl2
_chemical_name_systematic Bpy-PdCl2
_space_group_crystal_system monoclinic
_space_group_IT_number 14
_space_group_name_Hall '-P 2yn'
_space_group_name_H-M_alt 'P 1 21/n 1'
_symmetry_space_group_name_Hall '-P 2yn'
_symmetry_space_group_name_H-M 'P 1 21/n 1'
_atom_sites_solution_hydrogens mixed
_audit_creation_date 2016-11-10
_audit_creation_method
;
Olex2 1.2
(compiled 2015.09.30 svn.r3233 for OlexSys, GUI svn.r5103)
;
_cell_angle_alpha 90
_cell_angle_beta 99.382(2)
_cell_angle_gamma 90
_cell_formula_units_Z 4
_cell_length_a 10.0173(2)
_cell_length_b 8.6586(2)
_cell_length_c 13.7906(3)
_cell_measurement_reflns_used 2725
_cell_measurement_temperature 293(2)
_cell_measurement_theta_max 28.5470
_cell_measurement_theta_min 3.0060
_cell_volume 1180.14(4)
_computing_cell_refinement
;
CrysAlisPro, Agilent Technologies,
Version 1.171.37.33c (release 11-04-2014 CrysAlis171 .NET)
(compiled Apr 11 2014,15:12:41)
;
_computing_data_collection
;
CrysAlisPro, Agilent Technologies,
Version 1.171.37.33c (release 11-04-2014 CrysAlis171 .NET)
(compiled Apr 11 2014,15:12:41)
;
_computing_data_reduction
;
CrysAlisPro, Agilent Technologies,
Version 1.171.37.33c (release 11-04-2014 CrysAlis171 .NET)
(compiled Apr 11 2014,15:12:41)
;
_computing_molecular_graphics
;
O. V. Dolomanov, L. J. Bourhis, R. J. Gildea, J. A. K. Howard and H. Puschmann,
OLEX2: a complete structure solution, refinement and analysis program.
J. Appl. Cryst. (2009). 42, 339-341.
;
_computing_publication_material
;
O. V. Dolomanov, L. J. Bourhis, R. J. Gildea, J. A. K. Howard and H. Puschmann,
OLEX2: a complete structure solution, refinement and analysis program.
J. Appl. Cryst. (2009). 42, 339-341.
;
_computing_structure_refinement
;
SHELXL, G.M. Sheldrick, Acta Cryst.
(2008). A64, 112-122
;
_computing_structure_solution
;
olex2.solve (L.J. Bourhis, O.V. Dolomanov, R.J. Gildea, J.A.K. Howard,
H. Puschmann, in preparation, 2011)
;
_diffrn_ambient_temperature 293(2)
_diffrn_detector 'CCD plate'
_diffrn_detector_area_resol_mean 16.640
_diffrn_detector_type Eos
_diffrn_measured_fraction_theta_full 0.998
_diffrn_measured_fraction_theta_max 0.998
_diffrn_measurement_details
;
#__ type_ start__ end____ width___ exp.time_
  1 omega    8.00   66.00   1.0000    2.0700
omega____ theta____ kappa____ phi______ frames
    -       19.7469   77.0000 -120.0000 58

#__ type_ start__ end____ width___ exp.time_
  2 omega   -2.00   50.00   1.0000    2.0700
omega____ theta____ kappa____ phi______ frames
    -       19.7469   57.0000 -150.0000 52

#__ type_ start__ end____ width___ exp.time_
  3 omega   41.00   95.00   1.0000    2.0700
omega____ theta____ kappa____ phi______ frames
    -       19.7469  178.0000 -180.0000 54

#__ type_ start__ end____ width___ exp.time_
  4 omega  -63.00  -12.00   1.0000    2.0700
omega____ theta____ kappa____ phi______ frames
    -      -19.7469  -57.0000  -60.0000 51

#__ type_ start__ end____ width___ exp.time_
  5 omega   61.00   86.00   1.0000    2.0700
omega____ theta____ kappa____ phi______ frames
    -       19.7469  178.0000  150.0000 25
;
_diffrn_measurement_device 'four-circle diffractometer'
_diffrn_measurement_device_type 'SuperNova, Dual, Cu at zero, Eos'
_diffrn_measurement_method '\w scans'
_diffrn_orient_matrix_UB_11 0.0524965000
_diffrn_orient_matrix_UB_12 -0.0146346000
_diffrn_orient_matrix_UB_13 0.0401127000
_diffrn_orient_matrix_UB_21 0.0158352000
_diffrn_orient_matrix_UB_22 -0.0697959000
_diffrn_orient_matrix_UB_23 -0.0225524000
_diffrn_orient_matrix_UB_31 0.0463063000
_diffrn_orient_matrix_UB_32 0.0402708000
_diffrn_orient_matrix_UB_33 -0.0245312000
_diffrn_radiation_monochromator mirror
_diffrn_radiation_probe x-ray
_diffrn_radiation_type MoK\a
_diffrn_radiation_wavelength 0.71073
_diffrn_reflns_av_R_equivalents 0.0231
_diffrn_reflns_av_unetI/netI 0.0385
_diffrn_reflns_Laue_measured_fraction_full 0.998
_diffrn_reflns_Laue_measured_fraction_max 0.998
_diffrn_reflns_limit_h_max 12
_diffrn_reflns_limit_h_min -11
_diffrn_reflns_limit_k_max 6
_diffrn_reflns_limit_k_min -10
_diffrn_reflns_limit_l_max 17
_diffrn_reflns_limit_l_min -16
_diffrn_reflns_number 4732
_diffrn_reflns_point_group_measured_fraction_full 0.998
_diffrn_reflns_point_group_measured_fraction_max 0.998
_diffrn_reflns_theta_full 25.242
_diffrn_reflns_theta_max 26.372
_diffrn_reflns_theta_min 2.994
_diffrn_source 'SuperNova (Mo) X-ray Source'
_exptl_absorpt_coefficient_mu 2.005
_exptl_absorpt_correction_T_max 0.740
_exptl_absorpt_correction_T_min 0.532
_exptl_absorpt_correction_type multi-scan
_exptl_absorpt_process_details
;
CrysAlisPro, Agilent Technologies,
Version 1.171.37.33c (release 11-04-2014 CrysAlis171 .NET)
(compiled Apr 11 2014,15:12:41)
Empirical absorption correction using spherical harmonics,
 implemented in SCALE3 ABSPACK scaling algorithm.
;
_exptl_crystal_colour Red
_exptl_crystal_density_diffrn 2.046
_exptl_crystal_density_method 'not measured'
_exptl_crystal_description Needle
_exptl_crystal_F_000 712
_exptl_crystal_size_max 0.32
_exptl_crystal_size_mid 0.29
_exptl_crystal_size_min 0.15
_refine_diff_density_max 0.440
_refine_diff_density_min -0.476
_refine_diff_density_rms 0.081
_refine_ls_extinction_coef 0.0014(3)
_refine_ls_extinction_expression Fc^*^=kFc[1+0.001xFc^2^\l^3^/sin(2\q)]^-1/4^
_refine_ls_extinction_method 'SHELXL-2014/7 (Sheldrick 2014'
_refine_ls_goodness_of_fit_ref 1.056
_refine_ls_hydrogen_treatment mixed
_refine_ls_matrix_type full
_refine_ls_number_parameters 165
_refine_ls_number_reflns 2410
_refine_ls_number_restraints 0
_refine_ls_restrained_S_all 1.056
_refine_ls_R_factor_all 0.0337
_refine_ls_R_factor_gt 0.0266
_refine_ls_shift/su_max 0.001
_refine_ls_shift/su_mean 0.000
_refine_ls_structure_factor_coef Fsqd
_refine_ls_weighting_details 'w=1/[\s^2^(Fo^2^)+(0.0203P)^2^+0.0406P] where P=(Fo^2^+2Fc^2^)/3'
_refine_ls_weighting_scheme calc
_refine_ls_wR_factor_gt 0.0536
_refine_ls_wR_factor_ref 0.0589
_reflns_Friedel_coverage 0.000
_reflns_number_gt 2055
_reflns_number_total 2410
_reflns_threshold_expression 'I > 2\s(I)'
_cod_data_source_file am7b02355_si_002.cif
_cod_data_source_block Bpy-PdCl2
_cod_original_cell_volume 1180.14(5)
_cod_database_code 4514098
_chemical_oxdiff_formula 'C12 H10 N6 O5 Pd3 Cl6 S7'
_shelx_space_group_comment
;
The symmetry employed for this shelxl refinement is uniquely defined
by the following loop, which should always be used as a source of
symmetry information in preference to the above space-group names.
They are only intended as comments.
;
_olex2_refinement_description
;
1. Fixed Uiso
 At 1.2 times of:
  All C(H) groups, All N(H) groups
2.a Rotating group:
 N4(H4A), N7(H7A)
2.b Aromatic/amide H refined with riding coordinates:
 C8(H8), C9(H9), C10(H10), C12(H12), C13(H13), C15(H15)
;
_shelx_shelxl_version_number 2014/7
_olex2_submission_special_instructions 'No special instructions were received'

loop_
_space_group_symop_operation_xyz
'x, y, z'
'-x+1/2, y+1/2, -z+1/2'
'-x, -y, -z'
'x-1/2, -y-1/2, z-1/2'

loop_
_atom_site_label
_atom_site_type_symbol
_atom_site_fract_x
_atom_site_fract_y
_atom_site_fract_z
_atom_site_U_iso_or_equiv
_atom_site_adp_type
_atom_site_occupancy
_atom_site_site_symmetry_order
_atom_site_calc_flag
_atom_site_refinement_flags_posn
Pd1 Pd 0.39403(2) 0.06569(3) 0.67045(2) 0.03051(11) Uani 1 1 d .
Cl2 Cl 0.30125(9) -0.07100(11) 0.78638(6) 0.0499(3) Uani 1 1 d .
Cl3 Cl 0.57606(9) 0.13367(12) 0.78765(6) 0.0496(2) Uani 1 1 d .
N4 N 0.7077(3) 0.4631(4) 0.5046(2) 0.0447(8) Uani 1 1 d .
H4A H 0.7350 0.4801 0.4496 0.054 Uiso 1 1 d GR
N5 N 0.4574(2) 0.1862(3) 0.56086(16) 0.0305(6) Uani 1 1 d .
N6 N 0.2551(2) -0.0075(3) 0.55692(16) 0.0292(6) Uani 1 1 d .
N7 N -0.0131(3) -0.2852(4) 0.4893(2) 0.0535(10) Uani 1 1 d .
H7A H -0.0136 -0.3045 0.5506 0.064 Uiso 1 1 d GR
C8 C 0.1604(3) -0.1145(4) 0.5627(2) 0.0331(7) Uani 1 1 d .
H8 H 0.1487 -0.1505 0.6242 0.040 Uiso 1 1 calc R
C9 C 0.0976(3) -0.1153(4) 0.3886(2) 0.0379(8) Uani 1 1 d .
H9 H 0.0437 -0.1498 0.3314 0.045 Uiso 1 1 calc R
C10 C 0.1950(3) -0.0071(4) 0.3836(2) 0.0360(8) Uani 1 1 d .
H10 H 0.2078 0.0308 0.3227 0.043 Uiso 1 1 calc R
C11 C 0.0786(3) -0.1742(4) 0.4794(2) 0.0346(8) Uani 1 1 d .
C12 C 0.5615(3) 0.2854(4) 0.5710(2) 0.0335(7) Uani 1 1 d .
H12 H 0.6079 0.3055 0.6338 0.040 Uiso 1 1 calc R
C13 C 0.4237(3) 0.2276(4) 0.3889(2) 0.0349(7) Uani 1 1 d .
H13 H 0.3755 0.2070 0.3267 0.042 Uiso 1 1 calc R
C14 C 0.6026(3) 0.3591(4) 0.4920(2) 0.0341(7) Uani 1 1 d .
C15 C 0.5311(3) 0.3267(4) 0.3986(2) 0.0373(8) Uani 1 1 d .
H15 H 0.5565 0.3724 0.3433 0.045 Uiso 1 1 calc R
C16 C 0.2755(3) 0.0473(4) 0.4683(2) 0.0303(7) Uani 1 1 d .
C17 C 0.3856(3) 0.1572(4) 0.4705(2) 0.0305(7) Uani 1 1 d .
H4B H 0.752(4) 0.469(4) 0.554(3) 0.053(13) Uiso 1 1 d .
H7B H -0.053(3) -0.314(4) 0.448(2) 0.028(10) Uiso 1 1 d .

loop_
_atom_site_aniso_label
_atom_site_aniso_U_11
_atom_site_aniso_U_22
_atom_site_aniso_U_33
_atom_site_aniso_U_23
_atom_site_aniso_U_13
_atom_site_aniso_U_12
Pd1 0.03586(17) 0.03463(18) 0.01964(14) -0.00185(10) 0.00031(10) 0.00427(10)
Cl2 0.0547(6) 0.0701(7) 0.0240(4) 0.0077(4) 0.0035(3) -0.0059(4)
Cl3 0.0492(5) 0.0700(7) 0.0259(4) -0.0067(4) -0.0049(3) -0.0078(5)
N4 0.0459(19) 0.046(2) 0.0419(19) 0.0003(17) 0.0054(16) -0.0059(14)
N5 0.0382(15) 0.0280(15) 0.0241(13) -0.0018(11) 0.0015(11) 0.0038(11)
N6 0.0326(14) 0.0319(16) 0.0223(12) 0.0000(12) 0.0020(10) 0.0080(12)
N7 0.049(2) 0.079(3) 0.0297(17) -0.0064(18) -0.0009(15) -0.0254(18)
C8 0.0351(18) 0.040(2) 0.0244(15) 0.0023(15) 0.0045(13) 0.0049(15)
C9 0.0378(19) 0.051(2) 0.0221(15) -0.0074(16) -0.0018(13) -0.0012(16)
C10 0.0413(19) 0.046(2) 0.0199(15) 0.0010(15) 0.0016(13) 0.0046(16)
C11 0.0289(16) 0.044(2) 0.0303(16) -0.0039(16) 0.0036(13) 0.0013(15)
C12 0.0371(17) 0.0309(19) 0.0309(16) -0.0052(15) 0.0009(13) 0.0036(14)
C13 0.0407(18) 0.038(2) 0.0256(15) -0.0002(15) 0.0034(13) 0.0040(15)
C14 0.0361(18) 0.0283(18) 0.0387(17) 0.0005(16) 0.0085(14) 0.0050(14)
C15 0.0458(19) 0.037(2) 0.0312(17) 0.0037(15) 0.0125(14) 0.0036(16)
C16 0.0334(17) 0.0323(19) 0.0245(15) 0.0012(14) 0.0024(12) 0.0093(13)
C17 0.0351(17) 0.0300(19) 0.0256(15) -0.0016(14) 0.0023(12) 0.0086(14)

loop_
_atom_type_symbol
_atom_type_description
_atom_type_scat_dispersion_real
_atom_type_scat_dispersion_imag
_atom_type_scat_source
C C 0.0033 0.0016 'International Tables Vol C Tables 4.2.6.8 and 6.1.1.4'
H H 0.0000 0.0000 'International Tables Vol C Tables 4.2.6.8 and 6.1.1.4'
Cl Cl 0.1484 0.1585 'International Tables Vol C Tables 4.2.6.8 and 6.1.1.4'
N N 0.0061 0.0033 'International Tables Vol C Tables 4.2.6.8 and 6.1.1.4'
Pd Pd -0.9988 1.0072 'International Tables Vol C Tables 4.2.6.8 and 6.1.1.4'

loop_
_geom_angle_atom_site_label_1
_geom_angle_atom_site_label_2
_geom_angle_atom_site_label_3
_geom_angle
Cl2 Pd1 Cl3 90.41(3)
N5 Pd1 Cl2 174.47(6)
N5 Pd1 Cl3 94.79(7)
N6 Pd1 Cl2 94.12(8)
N6 Pd1 Cl3 171.55(7)
N6 Pd1 N5 80.97(10)
H4A N4 H4B 123.9
C14 N4 H4A 110.4
C14 N4 H4B 119(3)
C12 N5 Pd1 125.90(19)
C12 N5 C17 120.1(3)
C17 N5 Pd1 114.0(2)
C8 N6 Pd1 125.3(2)
C8 N6 C16 120.5(3)
C16 N6 Pd1 113.7(2)
H7A N7 H7B 130.1
C11 N7 H7A 110.5
C11 N7 H7B 119(3)
N6 C8 H8 118.8
N6 C8 C11 122.3(3)
C11 C8 H8 118.8
C10 C9 H9 119.9
C10 C9 C11 120.1(3)
C11 C9 H9 119.9
C9 C10 H10 119.6
C9 C10 C16 120.9(3)
C16 C10 H10 119.6
N7 C11 C8 119.8(3)
N7 C11 C9 123.1(3)
C9 C11 C8 117.1(3)
N5 C12 H12 118.6
N5 C12 C14 122.7(3)
C14 C12 H12 118.6
C15 C13 H13 119.6
C15 C13 C17 120.9(3)
C17 C13 H13 119.6
N4 C14 C12 121.6(3)
N4 C14 C15 121.0(3)
C12 C14 C15 117.4(3)
C13 C15 C14 119.6(3)
C13 C15 H15 120.2
C14 C15 H15 120.2
N6 C16 C10 119.1(3)
N6 C16 C17 115.8(3)
C10 C16 C17 125.1(3)
N5 C17 C13 119.3(3)
N5 C17 C16 115.3(3)
C13 C17 C16 125.4(3)

loop_
_geom_bond_atom_site_label_1
_geom_bond_atom_site_label_2
_geom_bond_distance
Pd1 Cl2 2.3033(9)
Pd1 Cl3 2.3072(8)
Pd1 N5 2.022(2)
Pd1 N6 2.020(2)
N4 H4A 0.8605
N4 C14 1.374(4)
N4 H4B 0.75(3)
N5 C12 1.341(4)
N5 C17 1.357(3)
N6 C8 1.338(4)
N6 C16 1.357(4)
N7 H7A 0.8630
N7 C11 1.351(4)
N7 H7B 0.69(3)
C8 H8 0.9300
C8 C11 1.397(4)
C9 H9 0.9300
C9 C10 1.362(4)
C9 C11 1.393(4)
C10 H10 0.9300
C10 C16 1.389(4)
C12 H12 0.9300
C12 C14 1.382(4)
C13 H13 0.9300
C13 C15 1.366(4)
C13 C17 1.387(4)
C14 C15 1.397(4)
C15 H15 0.9300
C16 C17 1.453(4)

loop_
_geom_torsion_atom_site_label_1
_geom_torsion_atom_site_label_2
_geom_torsion_atom_site_label_3
_geom_torsion_atom_site_label_4
_geom_torsion
Pd1 N5 C12 C14 177.3(2)
Pd1 N5 C17 C13 -177.0(2)
Pd1 N5 C17 C16 0.7(3)
Pd1 N6 C8 C11 -171.6(2)
Pd1 N6 C16 C10 173.5(2)
Pd1 N6 C16 C17 -4.6(3)
N4 C14 C15 C13 -177.3(3)
N5 C12 C14 N4 178.5(3)
N5 C12 C14 C15 -0.1(5)
N6 C8 C11 N7 178.2(3)
N6 C8 C11 C9 -1.2(5)
N6 C16 C17 N5 2.6(4)
N6 C16 C17 C13 -179.8(3)
C8 N6 C16 C10 1.2(4)
C8 N6 C16 C17 -176.9(3)
C9 C10 C16 N6 -0.8(5)
C9 C10 C16 C17 177.3(3)
C10 C9 C11 N7 -177.8(4)
C10 C9 C11 C8 1.6(5)
C10 C16 C17 N5 -175.4(3)
C10 C16 C17 C13 2.1(5)
C11 C9 C10 C16 -0.7(5)
C12 N5 C17 C13 2.0(4)
C12 N5 C17 C16 179.7(3)
C12 C14 C15 C13 1.2(5)
C15 C13 C17 N5 -0.9(5)
C15 C13 C17 C16 -178.3(3)
C16 N6 C8 C11 -0.3(5)
C17 N5 C12 C14 -1.6(5)
C17 C13 C15 C14 -0.8(5)
